data_2007055
loop_
_publ_author_name
'Jasinski, Jerry P.'
'Jasinski, John M.'
'Li, Yu'

_publ_section_title
;6,7,8,9-Tetrahydro-4-trifluoromethyl-2<i>H</i>-pyrano[3,2-<i>g</i>]quinolin-2-one,
 (I), and
 6,7,8,9-Tetrahydro-9-ethyl-4-trifluoromethyl-2<i>H</i>-pyrano[3,2-<i>g</i>]quinolin-2-one,
 (II)
;
_journal_issue 3
_journal_name_full 'Acta Crystallographica Section C'
_journal_page_first 410
_journal_page_last 412
_journal_paper_doi 10.1107/S0108270197007221
_journal_volume 54
_journal_year 1998
_chemical_formula_moiety 'C15 H14 F3 N1 O2'
_chemical_formula_sum 'C15 H14 F3 N O2'
_chemical_formula_weight 297.3
_space_group_IT_number 14
_symmetry_cell_setting monoclinic
_symmetry_space_group_name_Hall '-P 2yn'
_symmetry_space_group_name_H-M 'P 1 21/n 1'
_cell_angle_alpha 90.00
_cell_angle_beta 92.45(2)
_cell_angle_gamma 90
_cell_formula_units_Z 8
_cell_length_a 9.756(4)
_cell_length_b 12.613(4)
_cell_length_c 22.443(4)
_cell_measurement_reflns_used 25
_cell_measurement_temperature 296
_cell_measurement_theta_max 42.39
_cell_measurement_theta_min 36.79
_cell_volume 2759.1(15)
_computing_cell_refinement 'MSC/AFC Diffractometer Control Software'
_computing_data_collection
; MSC/AFC Diffractometer Control Software
(Molecular Structure Corporation,  1985)
;
_computing_data_reduction 'TEXSAN PROCESS (Molecular Structure Corporation, 1988)'
_computing_molecular_graphics 'TEXSAN GRAPHICS'
_computing_publication_material 'TEXSAN FINISH'
_computing_structure_refinement 'SHELXL93 (Sheldrick, 1993)'
_computing_structure_solution 'MITHRIL (Gilmore, 1984)'
_diffrn_measurement_device ' Rigaku AFC6S diffractometer'
_diffrn_measurement_method 'omega scans with profile analysis'
_diffrn_radiation_monochromator graphite
_diffrn_radiation_source 'X-ray tube'
_diffrn_radiation_type MoK\a
_diffrn_radiation_wavelength 0.71069
_diffrn_reflns_av_R_equivalents 0.027
_diffrn_reflns_av_sigmaI/netI 0.096
_diffrn_reflns_limit_h_max 11
_diffrn_reflns_limit_h_min 0
_diffrn_reflns_limit_k_max 15
_diffrn_reflns_limit_k_min 0
_diffrn_reflns_limit_l_max 26
_diffrn_reflns_limit_l_min -26
_diffrn_reflns_number 5158
_diffrn_reflns_theta_max 25.0
_diffrn_reflns_theta_min 2.6
_diffrn_standards_decay_% 0.41
_diffrn_standards_interval_count 150
_diffrn_standards_number 3
_exptl_absorpt_coefficient_mu 0.1154
_exptl_absorpt_correction_T_max 1.000
_exptl_absorpt_correction_T_min 0.938
_exptl_absorpt_correction_type '\y scan (North et al., 1968)'
_exptl_crystal_colour yellow
_exptl_crystal_density_diffrn 1.431
_exptl_crystal_density_method 'not measured'
_exptl_crystal_description prism
_exptl_crystal_F_000 1232
_exptl_crystal_size_max 0.6
_exptl_crystal_size_mid 0.5
_exptl_crystal_size_min 0.3
_refine_diff_density_max 0.21
_refine_diff_density_min -0.21
_refine_ls_extinction_method none
_refine_ls_goodness_of_fit_all 1.00
_refine_ls_goodness_of_fit_obs 1.17
_refine_ls_hydrogen_treatment 'H atoms riding'
_refine_ls_matrix_type full
_refine_ls_number_parameters 389
_refine_ls_number_reflns 4850
_refine_ls_number_restraints 0
_refine_ls_R_factor_all 0.162
_refine_ls_R_factor_obs .055
_refine_ls_shift/esd_max 0.002
_refine_ls_structure_factor_coef Fsqd
_refine_ls_weighting_details 'w = 1/[\s^2^(Fo^2^)+(0.0548P)^2^+1.0311P] where P = (Fo^2^+2Fc^2^)/3'
_refine_ls_weighting_scheme calc
_refine_ls_wR_factor_all 0.184
_refine_ls_wR_factor_obs .127
_reflns_number_observed 2236
_reflns_number_total 4856
_reflns_observed_criterion I>2\s(I)
_cod_data_source_file bk1297.cif
_cod_data_source_block 2
_cod_depositor_comments
;
The following automatic conversions were performed:

'_refine_ls_weighting_scheme' value 'calc w =
1/[\s^2^(Fo^2^)+(0.0548P)^2^+1.0311P] where P = (Fo^2^+2Fc^2^)/3' was
changed to 'calc'. New tag '_refine_ls_weighting_details' was
created. The value of the new tag was set to 'w =
1/[\s^2^(Fo^2^)+(0.0548P)^2^+1.0311P] where P = (Fo^2^+2Fc^2^)/3'.

Automatic conversion script
Id: cif_fix_values 3143 2015-03-26 13:38:13Z robertas 
;
_cod_original_sg_symbol_H-M 'P 21/n'
_cod_original_formula_sum 'C15 H14 F3 N1 O2'
_cod_database_code 2007055

loop_
_symmetry_equiv_pos_as_xyz
'x, y, z'
'-x+1/2, y+1/2, -z+1/2'
'-x, -y, -z'
'x-1/2, -y-1/2, z-1/2'

loop_
_atom_site_aniso_label
_atom_site_aniso_U_11
_atom_site_aniso_U_22
_atom_site_aniso_U_33
_atom_site_aniso_U_12
_atom_site_aniso_U_13
_atom_site_aniso_U_23
F1A .102(2) .113(2) .0400(14) -.027(2) -.0138(13) -.0019(14)
F2A .122(2) .075(2) .074(2) -.003(2) -.004(2) .023(2)
F3A .071(2) .157(3) .061(2) -.025(2) .0192(13) -.005(2)
O1A .057(2) .048(2) .0394(15) -.0096(13) -.0091(12) -.0021(12)
O11A .083(2) .059(2) .061(2) -.028(2) -.014(2) .001(2)
N16A .066(2) .053(2) .059(2) -.009(2) -.015(2) -.015(2)
C2A .052(2) .046(2) .048(3) -.001(2) -.005(2) -.005(2)
C3A .049(2) .054(2) .040(2) -.001(2) -.007(2) -.007(2)
C4A .044(2) .049(2) .040(2) .005(2) .000(2) -.003(2)
C5A .046(2) .052(2) .048(2) .002(2) .006(2) .001(2)
C6A .044(2) .044(2) .060(3) -.003(2) .000(2) -.011(2)
C7A .045(2) .042(2) .055(3) .001(2) -.005(2) -.015(2)
C8A .048(2) .044(2) .040(2) .002(2) -.002(2) -.005(2)
C9A .037(2) .039(2) .043(2) -.002(2) -.003(2) -.006(2)
C10A .037(2) .038(2) .042(2) .002(2) -.003(2) -.007(2)
C12A .065(3) .073(3) .046(3) -.004(3) .000(2) -.004(2)
C13A .059(3) .057(3) .079(3) -.010(2) .003(2) -.011(2)
C14A .063(3) .062(3) .129(5) -.013(3) -.020(3) -.013(3)
C15A .078(3) .070(3) .092(4) -.023(3) -.021(3) -.021(3)
C17A .077(3) .075(3) .052(3) -.008(3) -.015(2) -.021(3)
C18A .067(3) .086(3) .062(3) -.010(3) -.021(2) -.001(3)
F1B .167(3) .064(2) .076(2) -.022(2) -.002(2) -.0226(15)
F2B .111(2) .123(2) .053(2) .027(2) -.011(2) -.003(2)
F3B .077(2) .126(2) .065(2) -.006(2) .0215(14) -.011(2)
O1B .061(2) .060(2) .052(2) .010(2) .0062(14) -.0040(15)
O11B .063(2) .064(2) .081(2) .016(2) .014(2) .005(2)
N16B .072(2) .071(3) .054(2) .006(2) -.007(2) .002(2)
C2B .051(3) .053(3) .064(3) -.001(2) .005(2) .007(2)
C3B .053(3) .066(3) .052(3) -.005(2) .002(2) .006(2)
C4B .046(2) .051(3) .049(3) -.009(2) .004(2) -.001(2)
C5B .053(2) .044(2) .061(3) -.001(2) .005(2) -.006(2)
C6B .055(2) .045(2) .060(3) .000(2) .003(2) -.003(2)
C7B .051(2) .051(2) .051(3) -.012(2) .002(2) .002(2)
C8B .053(2) .061(3) .049(3) -.003(2) .008(2) -.006(2)
C9B .043(2) .044(2) .058(3) -.003(2) .010(2) .003(2)
C10B .041(2) .047(2) .048(2) -.009(2) .004(2) .000(2)
C12B .062(3) .063(3) .055(3) -.005(2) .001(2) .000(2)
C13B .097(4) .080(4) .077(4) .030(3) -.006(3) -.004(3)
C141B .066(10) .055(8) .095(9) .007(7) -.005(7) .004(7)
C142B .059(8) .065(8) .093(8) .008(6) -.013(6) -.009(6)
C15B .086(4) .074(3) .077(4) .011(3) -.014(3) .011(3)
C17B .085(3) .105(4) .050(3) .001(3) -.005(2) .004(3)
C18B .089(4) .131(5) .097(4) -.004(4) .001(3) -.039(4)

loop_
_atom_site_label
_atom_site_fract_x
_atom_site_fract_y
_atom_site_fract_z
_atom_site_U_iso_or_equiv
_atom_site_thermal_displace_type
_atom_site_calc_flag
_atom_site_refinement_flags
_atom_site_occupancy
_atom_site_disorder_group
_atom_site_type_symbol
F1A -.3206(3) 1.2020(2) -.07967(10) .0855(8) Uani d . 1 . F
F2A -.2978(3) 1.3535(2) -.03799(11) .0904(9) Uani d . 1 . F
F3A -.1227(3) 1.2547(2) -.04893(11) .0956(10) Uani d . 1 . F
O1A -.3124(2) 1.1083(2) .13292(11) .0486(7) Uani d . 1 . O
O11A -.4505(3) .9905(2) .09026(12) .0682(9) Uani d . 1 . O
N16A -.0285(3) 1.3544(3) .2390(2) .0601(9) Uani d . 1 . N
C2A -.3801(4) 1.0674(3) .0830(2) .0486(10) Uani d . 1 . C
C3A -.3585(4) 1.1194(3) .0274(2) .0480(10) Uani d . 1 . C
H3A -.4050 1.0938 -.0083 .058 Uiso d R 1 . H
C4A -.2750(4) 1.2040(3) .0241(2) .0446(9) Uani d . 1 . C
C5A -.1197(4) 1.3358(3) .0798(2) .0485(10) Uani d . 1 . C
H5A -.1018 1.3728 .0435 .058 Uiso d R 1 . H
C6A -.0593(4) 1.3729(3) .1319(2) .0493(10) Uani d . 1 . C
C7A -.0851(4) 1.3192(3) .1859(2) .0472(10) Uani d . 1 . C
C8A -.1712(3) 1.2300(3) .1841(2) .0441(9) Uani d . 1 . C
H8A -.1901 1.1918 .2198 .053 Uiso d R 1 . H
C9A -.2293(3) 1.1974(3) .1305(2) .0399(9) Uani d . 1 . C
C10A -.2069(3) 1.2469(3) .0766(2) .0389(9) Uani d . 1 . C
C12A -.2537(5) 1.2532(4) -.0360(2) .0613(11) Uani d . 1 . C
C13A .0310(4) 1.4695(3) .1324(2) .0648(12) Uani d . 1 . C
H13AA -.0251 1.5319 .1334 .078 Uiso d R 1 . H
H13AB .0810 1.4711 .0965 .078 Uiso d R 1 . H
C14A .1284(5) 1.4695(4) .1856(3) .085(2) Uani d . 1 . C
H14AA .1763 1.53590 .1885 .103 Uiso d R 1 . H
H14AB .1949 1.4144 .1808 .103 Uiso d R 1 . H
C15A .0582(5) 1.4487(4) .2418(2) .0808(15) Uani d . 1 . C
H15AA .1238 1.4416 .2747 .097 Uiso d R 1 . H
H15AB .0015 1.5089 .2494 .097 Uiso d R 1 . H
C17A -.0454(5) 1.2971(4) .2947(2) .0682(13) Uani d . 1 . C
H17AA -.1373 1.2701 .2953 .082 Uiso d R 1 . H
H17AB -.0316 1.3446 .3279 .082 Uiso d R 1 . H
C18A .0533(4) 1.2049(4) .3016(2) .0721(13) Uani d . 1 . C
H18AA .0400 1.1680 .3383 .086 Uiso d R 1 . H
H18AB .0386 1.1570 .2687 .086 Uiso d R 1 . H
H18AC .1452 1.2321 .3016 .086 Uiso d R 1 . H
F1B -.0291(3) .7237(2) .18081(12) .1025(10) Uani d . 1 . F
F2B -.0827(3) .8713(2) .14201(11) .0960(9) Uani d . 1 . F
F3B .1195(3) .8436(2) .17483(11) .0889(9) Uani d . 1 . F
O1B -.0948(3) .9570(2) .35568(12) .0577(7) Uani d . 1 . O
O11B -.2405(3) 1.0692(2) .31216(13) .0689(9) Uani d . 1 . O
N16B .2042(4) .7223(3) .4631(2) .0661(10) Uani d . 1 . N
C2B -.1622(4) .9966(3) .3054(2) .0557(11) Uani d . 1 . C
C3B -.1323(4) .9479(3) .2496(2) .0568(11) Uani d . 1 . C
H3B -.1785 .9726 .2136 .068 Uiso d R 1 . H
C4B -.0429(4) .8679(3) .2465(2) .0484(10) Uani d . 1 . C
C5B .1161(4) .7397(3) .3033(2) .0527(10) Uani d . 1 . C
H5B .1384 .7035 .2674 .063 Uiso d R 1 . H
C6B .1771(4) .7051(3) .3557(2) .0530(10) Uani d . 1 . C
C7B .1462(4) .7563(3) .4102(2) .0507(10) Uani d . 1 . C
C8B .0543(4) .8425(3) .4072(2) .0543(11) Uani d . 1 . C
H8B .0321 .8804 .4426 .065 Uiso d R 1 . H
C9B -.0044(4) .8726(3) .3530(2) .0483(10) Uani d . 1 . C
C10B .0240(4) .8244(3) .2991(2) .0455(10) Uani d . 1 . C
C12B -.0100(5) .8252(4) .1867(2) .0603(12) Uani d . 1 . C
C13B .2765(5) .6140(4) .3575(2) .0847(15) Uani d . 1 . C
H13BA .3625 .6381 .3433 .102 Uiso d PR .47(2) . H
H13BB .2415 .5604 .3305 .102 Uiso d PR .47(2) . H
H13BC .3281 .6168 .3221 .102 Uiso d PR .53(2) . H
H13BD .2257 .5488 .3567 .102 Uiso d PR .53(2) . H
C141B .299(2) .5659(14) .4153(6) .072(5) Uani d P .47(2) . C
H141BA .3836 .5270 .4154 .087 Uiso d PR .47(2) . H
H141BB .2270 .5155 .4212 .087 Uiso d PR .47(2) . H
C142B .3689(17) .6141(15) .4085(6) .073(4) Uani d P .53(2) . C
H142BA .4392 .6657 .4023 .087 Uiso d PR .53(2) . H
H142BB .4124 .5459 .4116 .087 Uiso d PR .53(2) . H
C15B .3053(5) .6382(4) .4658(2) .0796(14) Uani d . 1 . C
H15BA .2917 .5977 .5012 .095 Uiso d PR .47(2) . H
H15BB .3952 .6692 .4694 .095 Uiso d PR .47(2) . H
H15BC .2623 .5751 .4798 .095 Uiso d PR .53(2) . H
H15BD .3762 .6578 .4947 .095 Uiso d PR .53(2) . H
C17B .1784(5) .7767(4) .5196(2) .0804(15) Uani d . 1 . C
H17BA .1925 .7288 .5525 .096 Uiso d R 1 . H
H17BB .0845 .7997 .5187 .096 Uiso d R 1 . H
C18B .2678(5) .8693(5) .5296(2) .106(2) Uani d . 1 . C
H18BA .2487 .9046 .5662 .127 Uiso d R 1 . H
H18BB .3615 .8460 .5309 .127 Uiso d R 1 . H
H18BC .2527 .9175 .4968 .127 Uiso d R 1 . H

loop_
_atom_type_symbol
_atom_type_description
_atom_type_scat_dispersion_real
_atom_type_scat_dispersion_imag
_atom_type_scat_source
C C 0.0033 0.0016 'International Tables Vol C Tables 4.2.6.8 and 6.1.1.4'
H H 0.0000 0.0000 'International Tables Vol C Tables 4.2.6.8 and 6.1.1.4'
N N 0.0061 0.0033 'International Tables Vol C Tables 4.2.6.8 and 6.1.1.4'
O O 0.0106 0.0060 'International Tables Vol C Tables 4.2.6.8 and 6.1.1.4'
F F 0.0171 0.0103 'International Tables Vol C Tables 4.2.6.8 and 6.1.1.4'

loop_
_geom_angle_atom_site_label_1
_geom_angle_atom_site_label_2
_geom_angle_atom_site_label_3
_geom_angle
_geom_angle_publ_flag
C2A O1A C9A 122.1(3) no
C7A N16A C15A 121.1(4) no
C7A N16A C17A 122.0(3) no
C15A N16A C17A 116.9(3) no
O11A C2A O1A 116.7(4) no
O11A C2A C3A 126.3(4) no
O1A C2A C3A 117.0(4) no
C4A C3A C2A 121.6(4) no
C3A C4A C10A 120.8(4) no
C3A C4A C12A 119.0(4) no
C10A C4A C12A 120.2(4) no
C6A C5A C10A 123.5(4) no
C5A C6A C7A 118.7(4) no
C5A C6A C13A 121.0(4) no
C7A C6A C13A 120.3(4) no
N16A C7A C8A 120.4(4) no
N16A C7A C6A 120.6(4) no
C8A C7A C6A 119.0(3) no
C9A C8A C7A 119.4(4) no
C8A C9A C10A 123.7(3) no
C8A C9A O1A 115.4(3) no
C10A C9A O1A 120.9(3) no
C9A C10A C5A 115.6(3) no
C9A C10A C4A 117.5(3) no
C5A C10A C4A 126.8(4) no
F3A C12A F1A 107.2(4) no
F3A C12A F2A 106.9(4) no
F1A C12A F2A 106.7(4) no
F3A C12A C4A 112.0(4) no
F1A C12A C4A 112.3(4) no
F2A C12A C4A 111.3(4) no
C14A C13A C6A 111.0(4) no
C15A C14A C13A 112.2(4) no
N16A C15A C14A 113.2(4) no
N16A C17A C18A 111.9(4) no
C2B O1B C9B 121.8(3) no
C7B N16B C15B 121.5(4) no
C7B N16B C17B 121.6(4) no
C15B N16B C17B 116.6(4) no
O11B C2B O1B 117.2(4) no
O11B C2B C3B 126.0(4) no
O1B C2B C3B 116.9(4) no
C4B C3B C2B 121.7(4) no
C3B C4B C10B 121.3(4) no
C3B C4B C12B 119.0(4) no
C10B C4B C12B 119.6(4) no
C6B C5B C10B 123.9(4) no
C5B C6B C7B 119.5(4) no
C5B C6B C13B 121.5(4) no
C7B C6B C13B 118.9(4) no
N16B C7B C8B 121.6(4) no
N16B C7B C6B 120.6(4) no
C8B C7B C6B 117.7(4) no
C9B C8B C7B 119.7(4) no
C8B C9B O1B 114.6(4) no
C8B C9B C10B 123.9(4) no
O1B C9B C10B 121.5(4) no
C9B C10B C5B 115.2(4) no
C9B C10B C4B 116.7(4) no
C5B C10B C4B 128.1(4) no
F1B C12B F3B 106.7(4) no
F1B C12B F2B 106.5(4) no
F3B C12B F2B 104.7(4) no
F1B C12B C4B 114.2(4) no
F3B C12B C4B 111.1(3) no
F2B C12B C4B 112.9(4) no
C142B C13B C6B 113.9(6) no
C141B C13B C6B 114.7(6) no
C13B C141B C15B 116.0(11) no
C13B C142B C15B 115.0(11) no
N16B C15B C141B 114.9(6) no
N16B C15B C142B 115.1(6) no
C18B C17B N16B 112.3(4) no

loop_
_geom_bond_atom_site_label_1
_geom_bond_atom_site_label_2
_geom_bond_site_symmetry_2
_geom_bond_distance
_geom_bond_publ_flag
F1A C12A . 1.323(4) no
F2A C12A . 1.337(5) no
F3A C12A . 1.323(5) no
O1A C2A . 1.375(4) no
O1A C9A . 1.388(4) no
O11A C2A . 1.204(4) no
N16A C7A . 1.365(5) no
N16A C15A . 1.459(5) no
N16A C17A . 1.461(5) no
C2A C3A . 1.433(5) no
C3A C4A . 1.347(5) no
C4A C10A . 1.435(5) no
C4A C12A . 1.505(5) no
C5A C6A . 1.370(5) no
C5A C10A . 1.407(5) no
C6A C7A . 1.422(5) no
C6A C13A . 1.503(5) no
C7A C8A . 1.403(5) no
C8A C9A . 1.371(5) no
C9A C10A . 1.387(5) no
C13A C14A . 1.493(6) no
C14A C15A . 1.484(7) no
C17A C18A . 1.513(6) no
F1B C12B . 1.300(5) no
F2B C12B . 1.335(5) no
F3B C12B . 1.322(5) no
O1B C2B . 1.375(5) no
O1B C9B . 1.386(4) no
O11B C2B . 1.206(4) no
N16B C7B . 1.362(5) no
N16B C15B . 1.448(5) no
N16B C17B . 1.472(5) no
C2B C3B . 1.436(6) no
C3B C4B . 1.337(5) no
C4B C10B . 1.435(5) no
C4B C12B . 1.494(5) no
C5B C6B . 1.367(5) no
C5B C10B . 1.397(5) no
C6B C7B . 1.427(5) no
C6B C13B . 1.502(6) no
C7B C8B . 1.409(5) no
C8B C9B . 1.375(5) no
C9B C10B . 1.392(5) no
C13B C142B . 1.427(12) no
C13B C141B . 1.441(14) no
C141B C15B . 1.453(15) no
C142B C15B . 1.483(14) no
C17B C18B . 1.469(6) no

loop_
_geom_torsion_atom_site_label_1
_geom_torsion_atom_site_label_2
_geom_torsion_atom_site_label_3
_geom_torsion_atom_site_label_4
_geom_torsion
_geom_torsion_publ_flag
C9A O1A C2A O11A -179.3(3) no
C9A O1A C2A C3A 1.6(5) no
O11A C2A C3A C4A -178.5(4) no
O1A C2A C3A C4A 0.5(5) no
C2A C3A C4A C10A -1.6(5) no
C2A C3A C4A C12A 178.3(4) no
C10A C5A C6A C7A 0.2(6) no
C10A C5A C6A C13A -179.0(3) no
C15A N16A C7A C8A -178.3(4) no
C17A N16A C7A C8A 5.0(5) no
C15A N16A C7A C6A 0.8(6) no
C17A N16A C7A C6A -175.9(4) no
C5A C6A C7A N16A -179.1(3) no
C13A C6A C7A N16A 0.1(5) no
C5A C6A C7A C8A 0.1(5) no
C13A C6A C7A C8A 179.2(3) no
N16A C7A C8A C9A 178.6(3) no
C6A C7A C8A C9A -0.6(5) no
C7A C8A C9A C10A 0.9(5) no
C7A C8A C9A O1A 179.7(3) no
C2A O1A C9A C8A 178.6(3) no
C2A O1A C9A C10A -2.5(5) no
C8A C9A C10A C5A -0.6(5) no
O1A C9A C10A C5A -179.4(3) no
C8A C9A C10A C4A -179.8(3) no
O1A C9A C10A C4A 1.4(5) no
C6A C5A C10A C9A 0.1(5) no
C6A C5A C10A C4A 179.2(4) no
C3A C4A C10A C9A 0.6(5) no
C12A C4A C10A C9A -179.3(3) no
C3A C4A C10A C5A -178.5(3) no
C12A C4A C10A C5A 1.6(6) no
C3A C4A C12A F3A -122.5(4) no
C10A C4A C12A F3A 57.4(5) no
C3A C4A C12A F1A -1.8(5) no
C10A C4A C12A F1A 178.1(3) no
C3A C4A C12A F2A 117.8(4) no
C10A C4A C12A F2A -62.3(5) no
C5A C6A C13A C14A -156.4(4) no
C7A C6A C13A C14A 24.4(5) no
C6A C13A C14A C15A -49.3(5) no
C7A N16A C15A C14A -26.8(6) no
C17A N16A C15A C14A 150.1(4) no
C13A C14A C15A N16A 51.3(6) no
C7A N16A C17A C18A 80.7(5) no
C15A N16A C17A C18A -96.1(4) no
C9B O1B C2B O11B 179.0(3) no
C9B O1B C2B C3B -1.3(5) no
O11B C2B C3B C4B 179.5(4) no
O1B C2B C3B C4B -0.2(6) no
C2B C3B C4B C10B 2.2(6) no
C2B C3B C4B C12B -176.3(4) no
C10B C5B C6B C7B 0.6(6) no
C10B C5B C6B C13B -179.4(4) no
C15B N16B C7B C8B -175.9(4) no
C17B N16B C7B C8B -2.5(6) no
C15B N16B C7B C6B 4.0(6) no
C17B N16B C7B C6B 177.4(4) no
C5B C6B C7B N16B 179.1(4) no
C13B C6B C7B N16B -0.9(6) no
C5B C6B C7B C8B -1.0(5) no
C13B C6B C7B C8B 179.0(4) no
N16B C7B C8B C9B -178.5(4) no
C6B C7B C8B C9B 1.6(5) no
C7B C8B C9B O1B 178.9(3) no
C7B C8B C9B C10B -1.9(6) no
C2B O1B C9B C8B -179.9(3) no
C2B O1B C9B C10B 0.8(5) no
C8B C9B C10B C5B 1.4(5) no
O1B C9B C10B C5B -179.4(3) no
C8B C9B C10B C4B -178.0(4) no
O1B C9B C10B C4B 1.2(5) no
C6B C5B C10B C9B -0.8(5) no
C6B C5B C10B C4B 178.6(4) no
C3B C4B C10B C9B -2.7(5) no
C12B C4B C10B C9B 175.8(3) no
C3B C4B C10B C5B 178.0(4) no
C12B C4B C10B C5B -3.5(6) no
C3B C4B C12B F1B -125.1(4) no
C10B C4B C12B F1B 56.4(5) no
C3B C4B C12B F3B 114.2(4) no
C10B C4B C12B F3B -64.4(5) no
C3B C4B C12B F2B -3.2(6) no
C10B C4B C12B F2B 178.3(3) no
C5B C6B C13B C142B 156.7(11) no
C7B C6B C13B C142B -23.4(13) no
C5B C6B C13B C141B -161.6(12) no
C7B C6B C13B C141B 18.4(13) no
C6B C13B C141B C15B -39.(2) no
C6B C13B C142B C15B 43.7(18) no
C7B N16B C15B C141B -24.2(13) no
C17B N16B C15B C141B 162.0(11) no
C7B N16B C15B C142B 16.7(12) no
C17B N16B C15B C142B -157.0(10) no
C13B C141B C15B N16B 42.(2) no
C13B C142B C15B N16B -41.2(18) no
C7B N16B C17B C18B -83.2(5) no
C15B N16B C17B C18B 90.5(5) no
